data_2230939
loop_
_publ_author_name
'Zhang, Ming-Xing'
'Chen, Xin'
'Zhu, Yi'

_publ_section_title
;
 Poly[(\m~5~-2,6-dimethylpyridine-3,5-dicarboxylato)zinc]
;
_journal_coeditor_code XU5247
_journal_issue 7
_journal_name_full 'Acta Crystallographica Section E'
_journal_page_first m977
_journal_paper_doi 10.1107/S1600536811024172
_journal_volume 67
_journal_year 2011
_chemical_formula_iupac '[Zn (C9 H7 N O4)]'
_chemical_formula_moiety 'C9 H7 N O4 Zn'
_chemical_formula_sum 'C9 H7 N O4 Zn'
_chemical_formula_weight 258.53
_chemical_name_systematic
;
Poly[(\m~5~-2,6-dimethylpyridine-3,5-dicarboxylato)zinc]
;
_space_group_IT_number 15
_symmetry_cell_setting monoclinic
_symmetry_space_group_name_Hall '-C 2yc'
_symmetry_space_group_name_H-M 'C 1 2/c 1'
_atom_sites_solution_hydrogens geom
_atom_sites_solution_primary direct
_atom_sites_solution_secondary difmap
_audit_creation_method SHELXL-97
_cell_angle_alpha 90.00
_cell_angle_beta 112.176(17)
_cell_angle_gamma 90.00
_cell_formula_units_Z 4
_cell_length_a 8.578(7)
_cell_length_b 14.016(11)
_cell_length_c 7.382(7)
_cell_measurement_reflns_used 535
_cell_measurement_temperature 293(2)
_cell_measurement_theta_max 27.4835
_cell_measurement_theta_min 2.9064
_cell_volume 821.9(12)
_computing_cell_refinement 'CrystalClear (Rigaku, 2005)'
_computing_data_collection 'CrystalClear (Rigaku, 2005)'
_computing_data_reduction 'CrystalClear (Rigaku, 2005)'
_computing_molecular_graphics 'DIAMOND (Brandenburg, 2008) and ORTEP-3 (Farrugia, 1997)'
_computing_publication_material 'PLATON (Spek, 2009)'
_computing_structure_refinement 'SHELXL97 (Sheldrick, 2008)'
_computing_structure_solution 'SHELXS97 (Sheldrick, 2008)'
_diffrn_ambient_temperature 293(2)
_diffrn_measured_fraction_theta_full 1.000
_diffrn_measured_fraction_theta_max 1.000
_diffrn_measurement_device_type 'Rigaku Mercury2'
_diffrn_measurement_method '\f and \w'
_diffrn_radiation_monochromator graphite
_diffrn_radiation_source 'fine-focus sealed tube'
_diffrn_radiation_type MoK\a
_diffrn_radiation_wavelength 0.71073
_diffrn_reflns_av_R_equivalents 0.0215
_diffrn_reflns_av_sigmaI/netI 0.0191
_diffrn_reflns_limit_h_max 10
_diffrn_reflns_limit_h_min -10
_diffrn_reflns_limit_k_max 16
_diffrn_reflns_limit_k_min -14
_diffrn_reflns_limit_l_max 8
_diffrn_reflns_limit_l_min -8
_diffrn_reflns_number 2615
_diffrn_reflns_theta_full 24.99
_diffrn_reflns_theta_max 24.99
_diffrn_reflns_theta_min 2.91
_diffrn_standards_decay_% 0
_diffrn_standards_interval_count 0
_diffrn_standards_interval_time 0
_diffrn_standards_number 0
_exptl_absorpt_coefficient_mu 2.977
_exptl_absorpt_correction_T_max 0.6473
_exptl_absorpt_correction_T_min 0.4687
_exptl_absorpt_correction_type multi-scan
_exptl_absorpt_process_details '(CrystalClear; Rigaku, 2005)'
_exptl_crystal_colour Colorless
_exptl_crystal_density_diffrn 2.089
_exptl_crystal_density_method 'not measured'
_exptl_crystal_description Prism
_exptl_crystal_F_000 520
_exptl_crystal_size_max 0.30
_exptl_crystal_size_mid 0.25
_exptl_crystal_size_min 0.16
_refine_diff_density_max 0.495
_refine_diff_density_min -0.591
_refine_ls_extinction_method none
_refine_ls_goodness_of_fit_ref 1.000
_refine_ls_hydrogen_treatment constr
_refine_ls_matrix_type full
_refine_ls_number_parameters 71
_refine_ls_number_reflns 732
_refine_ls_number_restraints 1
_refine_ls_restrained_S_all 1.007
_refine_ls_R_factor_all 0.0238
_refine_ls_R_factor_gt 0.0229
_refine_ls_shift/su_max 0.000
_refine_ls_shift/su_mean 0.000
_refine_ls_structure_factor_coef Fsqd
_refine_ls_weighting_details 'calc w=1/[\s^2^(Fo^2^)+(0.0519P)^2^+0.6817P] where P=(Fo^2^+2Fc^2^)/3'
_refine_ls_weighting_scheme calc
_refine_ls_wR_factor_gt 0.0657
_refine_ls_wR_factor_ref 0.0666
_reflns_number_gt 709
_reflns_number_total 732
_reflns_threshold_expression I>2sigma(I)
_cod_data_source_file xu5247.cif
_cod_data_source_block I
_cod_original_sg_symbol_H-M 'C 2/c'
_cod_database_code 2230939
_cod_database_fobs_code 2230939

loop_
_symmetry_equiv_pos_as_xyz
'x, y, z'
'-x, y, -z+1/2'
'x+1/2, y+1/2, z'
'-x+1/2, y+1/2, -z+1/2'
'-x, -y, -z'
'x, -y, z-1/2'
'-x+1/2, -y+1/2, -z'
'x+1/2, -y+1/2, z-1/2'

loop_
_atom_site_type_symbol
_atom_site_label
_atom_site_fract_x
_atom_site_fract_y
_atom_site_fract_z
_atom_site_U_iso_or_equiv
_atom_site_adp_type
_atom_site_calc_flag
_atom_site_refinement_flags
_atom_site_occupancy
_atom_site_symmetry_multiplicity
_atom_site_disorder_assembly
_atom_site_disorder_group
Zn Zn1 0.0000 0.08158(2) 0.2500 0.01616(18) Uani d SU 1 2 . .
N N1 0.5000 0.26938(18) 0.7500 0.0137(5) Uani d S 1 2 . .
O O1 0.0625(2) 0.09690(11) 0.5672(2) 0.0189(4) Uani d U 1 1 . .
O O2 0.20746(19) -0.00679(11) 0.7999(2) 0.0192(4) Uani d . 1 1 . .
C C1 0.1949(3) 0.06763(15) 0.6979(3) 0.0147(5) Uani d . 1 1 . .
C C2 0.3560(3) 0.12188(16) 0.7360(3) 0.0147(5) Uani d . 1 1 . .
C C3 0.5000 0.0730(2) 0.7500 0.0168(7) Uani d S 1 2 . .
H H3 0.5000 0.0066 0.7500 0.020 Uiso calc SR 1 2 . .
C C4 0.3618(3) 0.22210(15) 0.7464(3) 0.0137(5) Uani d . 1 1 . .
C C5 0.2202(3) 0.28064(16) 0.7589(4) 0.0195(5) Uani d . 1 1 . .
H H5A 0.2644 0.3278 0.8596 0.029 Uiso calc R 1 1 . .
H H5B 0.1434 0.2399 0.7893 0.029 Uiso calc R 1 1 . .
H H5C 0.1621 0.3117 0.6358 0.029 Uiso calc R 1 1 . .

loop_
_atom_site_aniso_label
_atom_site_aniso_U_11
_atom_site_aniso_U_22
_atom_site_aniso_U_33
_atom_site_aniso_U_12
_atom_site_aniso_U_13
_atom_site_aniso_U_23
Zn1 0.0108(2) 0.0106(3) 0.0269(3) 0.000 0.00690(17) 0.000
N1 0.0128(13) 0.0115(13) 0.0166(12) 0.000 0.0054(10) 0.000
O1 0.0143(8) 0.0178(8) 0.0228(7) 0.0007(7) 0.0050(7) 0.0013(6)
O2 0.0146(8) 0.0135(8) 0.0277(8) -0.0012(6) 0.0061(6) 0.0048(6)
C1 0.0143(12) 0.0124(11) 0.0202(11) -0.0012(9) 0.0095(9) -0.0039(8)
C2 0.0145(11) 0.0121(12) 0.0175(10) -0.0004(9) 0.0058(9) 0.0007(8)
C3 0.0161(17) 0.0107(16) 0.0226(17) 0.000 0.0064(14) 0.000
C4 0.0111(11) 0.0133(11) 0.0165(10) -0.0011(8) 0.0049(8) -0.0001(8)
C5 0.0160(11) 0.0150(12) 0.0302(12) 0.0005(9) 0.0118(10) -0.0021(9)

loop_
_atom_type_symbol
_atom_type_description
_atom_type_scat_dispersion_real
_atom_type_scat_dispersion_imag
_atom_type_scat_source
C C 0.0033 0.0016 'International Tables Vol C Tables 4.2.6.8 and 6.1.1.4'
N N 0.0061 0.0033 'International Tables Vol C Tables 4.2.6.8 and 6.1.1.4'
O O 0.0106 0.0060 'International Tables Vol C Tables 4.2.6.8 and 6.1.1.4'
Zn Zn 0.2839 1.4301 'International Tables Vol C Tables 4.2.6.8 and 6.1.1.4'
H H 0.0000 0.0000 'International Tables Vol C Tables 4.2.6.8 and 6.1.1.4'

loop_
_geom_angle_atom_site_label_1
_geom_angle_atom_site_label_2
_geom_angle_atom_site_label_3
_geom_angle_site_symmetry_1
_geom_angle_site_symmetry_3
_geom_angle
_geom_angle_publ_flag
O2 Zn1 O2 5_556 6 115.94(11) ?
O2 Zn1 N1 5_556 7_556 122.03(5) ?
O2 Zn1 N1 6 7_556 122.03(5) ?
O2 Zn1 O1 5_556 . 95.17(6) ?
O2 Zn1 O1 6 . 90.75(6) ?
N1 Zn1 O1 7_556 . 84.42(4) ?
O2 Zn1 O1 5_556 2 90.75(6) ?
O2 Zn1 O1 6 2 95.17(6) ?
N1 Zn1 O1 7_556 2 84.42(4) ?
O1 Zn1 O1 . 2 168.83(9) ?
C4 N1 C4 . 2_656 121.2(3) ?
C4 N1 Zn1 . 7_556 119.41(13) ?
C4 N1 Zn1 2_656 7_556 119.41(13) ?
C1 O1 Zn1 . . 124.94(16) ?
C1 O2 Zn1 . 5_556 117.23(15) ?
O1 C1 O2 . . 125.3(2) ?
O1 C1 C2 . . 118.7(2) ?
O2 C1 C2 . . 116.0(2) ?
C3 C2 C4 . . 118.6(2) ?
C3 C2 C1 . . 119.6(2) ?
C4 C2 C1 . . 121.69(19) ?
C2 C3 C2 2_656 . 120.5(3) ?
C2 C3 H3 2_656 . 119.7 ?
C2 C3 H3 . . 119.7 ?
N1 C4 C2 . . 120.30(19) ?
N1 C4 C5 . . 117.2(2) ?
C2 C4 C5 . . 122.51(19) ?
C4 C5 H5A . . 109.5 ?
C4 C5 H5B . . 109.5 ?
H5A C5 H5B . . 109.5 ?
C4 C5 H5C . . 109.5 ?
H5A C5 H5C . . 109.5 ?
H5B C5 H5C . . 109.5 ?

loop_
_geom_bond_atom_site_label_1
_geom_bond_atom_site_label_2
_geom_bond_site_symmetry_2
_geom_bond_distance
_geom_bond_publ_flag
Zn1 O1 . 2.207(3) y
Zn1 O1 2 2.207(3) ?
Zn1 O2 6 1.977(2) y
Zn1 O2 5_556 1.977(2) ?
Zn1 N1 7_556 2.089(3) y
N1 C4 . 1.349(3) ?
N1 C4 2_656 1.349(3) ?
N1 Zn1 7_556 2.089(3) ?
O1 C1 . 1.250(3) ?
O2 C1 . 1.267(3) ?
O2 Zn1 5_556 1.977(2) ?
C1 C2 . 1.507(3) ?
C2 C3 . 1.382(3) ?
C2 C4 . 1.407(3) ?
C3 C2 2_656 1.382(3) ?
C3 H3 . 0.9300 ?
C4 C5 . 1.497(3) ?
C5 H5A . 0.9600 ?
C5 H5B . 0.9600 ?
C5 H5C . 0.9600 ?

loop_
_geom_hbond_atom_site_label_D
_geom_hbond_atom_site_label_H
_geom_hbond_atom_site_label_A
_geom_hbond_site_symmetry_A
_geom_hbond_distance_DH
_geom_hbond_distance_HA
_geom_hbond_distance_DA
_geom_hbond_angle_DHA
C5 H5C Cg 7_556 0.96 2.67 3.573(4) 157.76

loop_
_geom_torsion_atom_site_label_1
_geom_torsion_atom_site_label_2
_geom_torsion_atom_site_label_3
_geom_torsion_atom_site_label_4
_geom_torsion_site_symmetry_1
_geom_torsion_site_symmetry_2
_geom_torsion_site_symmetry_3
_geom_torsion_site_symmetry_4
_geom_torsion
_geom_torsion_publ_flag
O2 Zn1 O1 C1 5_556 . . . 120.17(19) ?
O2 Zn1 O1 C1 6 . . . 4.03(18) ?
N1 Zn1 O1 C1 7_556 . . . -118.08(18) ?
O1 Zn1 O1 C1 2 . . . -118.08(18) ?
Zn1 O1 C1 O2 . . . . -103.1(2) ?
Zn1 O1 C1 C2 . . . . 74.7(2) ?
Zn1 O2 C1 O1 5_556 . . . -0.8(3) ?
Zn1 O2 C1 C2 5_556 . . . -178.63(14) ?
O1 C1 C2 C3 . . . . -131.9(2) ?
O2 C1 C2 C3 . . . . 46.1(3) ?
O1 C1 C2 C4 . . . . 44.2(3) ?
O2 C1 C2 C4 . . . . -137.8(2) ?
C4 C2 C3 C2 . . . 2_656 -3.21(13) ?
C1 C2 C3 C2 . . . 2_656 173.1(2) ?
C4 N1 C4 C2 2_656 . . . -3.33(14) ?
Zn1 N1 C4 C2 7_556 . . . 176.67(14) ?
C4 N1 C4 C5 2_656 . . . 175.2(2) ?
Zn1 N1 C4 C5 7_556 . . . -4.8(2) ?
C3 C2 C4 N1 . . . . 6.6(3) ?
C1 C2 C4 N1 . . . . -169.61(17) ?
C3 C2 C4 C5 . . . . -171.85(17) ?
C1 C2 C4 C5 . . . . 11.9(3) ?
